data_2014590
loop_
_publ_author_name
'Braun, Wolfgang'
'Calmuschi, Beatrice'
'Drexler, Hans-Joachim'
'Englert, Ulli'
'Heller, Detlef'
'Salzer, Albrecht'

_publ_section_title
;(<i>R</i>,<i>R</i>)-Tricarbonyl{\h^6^-1-(diphenylphosphino)-2-[1-(diphenylphosphino)ethyl]benzene}chromium(0),
 (<i>R</i>,<i>R</i>)-tricarbonyl-1\k^3^<i>C</i>-{\m-1(\h^6^):2\k^2^<i>P</i>,<i>P</i>'-1-(diphenylphosphino)-2-[1-(diphenylphosphino)ethyl]benzene}[2(\h^4^)-norbornadiene]chromium(0)rhodium(I)
 tetrafluoroborate methanol 0.75-solvate and
 (<i>R</i>,<i>R</i>)-tricarbonyl-1\k^3^<i>C</i>-{\m-1(\h^6^):2\k^2^<i>P</i>,<i>P</i>'-1-(diphenylphosphino)-2-[1-(diphenylphosphino)ethyl]benzene}[2(\h^4^)-(<i>Z</i>,<i>Z</i>)-cycloocta-1,5-diene]chromium(0)rhodium(I)
 tetrafluoroborate methanol 1.5-solvate
;
_journal_issue 10
_journal_name_full 'Acta Crystallographica Section C'
_journal_page_first m532
_journal_page_last m536
_journal_paper_doi 10.1107/S0108270104020773
_journal_volume 60
_journal_year 2004
_chemical_formula_iupac '[Cr (C32 H28 P2) (C1 O1)3]'
_chemical_formula_moiety 'C35 H28 Cr O3 P2'
_chemical_formula_sum 'C35 H28 Cr O3 P2'
_chemical_formula_weight 610.51
_chemical_name_systematic
;
(R,R)-Tricarbonyl{\h^6^-2-[1-diphenylphosphino-1-
(diphenylphosphino)ethyl]benzene}chromium(0)
;
_space_group_IT_number 19
_symmetry_cell_setting orthorhombic
_symmetry_space_group_name_Hall 'P 2ac 2ab'
_symmetry_space_group_name_H-M 'P 21 21 21'
_atom_sites_solution_hydrogens geom
_atom_sites_solution_primary direct
_atom_sites_solution_secondary difmap
_audit_creation_method SHELXL97
_cell_angle_alpha 90.00
_cell_angle_beta 90.00
_cell_angle_gamma 90.00
_cell_formula_units_Z 4
_cell_length_a 10.6758(12)
_cell_length_b 13.5533(15)
_cell_length_c 21.255(2)
_cell_measurement_reflns_used 8096
_cell_measurement_temperature 293(2)
_cell_measurement_theta_max 25.24
_cell_measurement_theta_min 2.43
_cell_volume 3075.4(6)
_computing_cell_refinement 'SAINT-Plus (Bruker 1999)'
_computing_data_collection 'SMART (Bruker, 2001)'
_computing_data_reduction SAINT-Plus
_computing_molecular_graphics 'PLATON (Spek, 1990)'
_computing_publication_material SHELXL97
_computing_structure_refinement 'SHELXL97 (Sheldrick, 1997)'
_computing_structure_solution 'SHELXS97 (Sheldrick, 1997)'
_diffrn_ambient_temperature 293(2)
_diffrn_detector_area_resol_mean 0
_diffrn_measured_fraction_theta_full 0.999
_diffrn_measured_fraction_theta_max 0.999
_diffrn_measurement_device_type 'Bruker SMART APEX CCD'
_diffrn_measurement_method '\f and \w'
_diffrn_radiation_monochromator graphite
_diffrn_radiation_source 'fine-focus sealed tube'
_diffrn_radiation_type MoK\a
_diffrn_radiation_wavelength 0.71073
_diffrn_reflns_av_R_equivalents 0.0439
_diffrn_reflns_av_sigmaI/netI 0.0317
_diffrn_reflns_limit_h_max 12
_diffrn_reflns_limit_h_min -12
_diffrn_reflns_limit_k_max 16
_diffrn_reflns_limit_k_min -16
_diffrn_reflns_limit_l_max 25
_diffrn_reflns_limit_l_min -25
_diffrn_reflns_number 33737
_diffrn_reflns_theta_full 25.24
_diffrn_reflns_theta_max 25.24
_diffrn_reflns_theta_min 2.43
_diffrn_standards_decay_% none
_diffrn_standards_interval_count 0
_diffrn_standards_interval_time 0
_diffrn_standards_number 0
_exptl_absorpt_coefficient_mu 0.510
_exptl_absorpt_correction_T_max 0.9414
_exptl_absorpt_correction_T_min 0.7168
_exptl_absorpt_correction_type multi-scan
_exptl_absorpt_process_details '(SADABS; Sheldrick; 1996)'
_exptl_crystal_colour yellow
_exptl_crystal_density_diffrn 1.319
_exptl_crystal_density_meas ?
_exptl_crystal_density_method 'not measured'
_exptl_crystal_description rod
_exptl_crystal_F_000 1264
_exptl_crystal_size_max 0.70
_exptl_crystal_size_mid 0.20
_exptl_crystal_size_min 0.12
_refine_diff_density_max 0.326
_refine_diff_density_min -0.159
_refine_ls_abs_structure_details 'Flack (1983), 2430 Friedel pairs'
_refine_ls_abs_structure_Flack 0.02(2)
_refine_ls_extinction_method none
_refine_ls_goodness_of_fit_ref 1.013
_refine_ls_hydrogen_treatment constr
_refine_ls_matrix_type full
_refine_ls_number_parameters 371
_refine_ls_number_reflns 5572
_refine_ls_number_restraints 0
_refine_ls_restrained_S_all 1.013
_refine_ls_R_factor_all 0.0481
_refine_ls_R_factor_gt 0.0416
_refine_ls_shift/su_max 0.001
_refine_ls_shift/su_mean 0.000
_refine_ls_structure_factor_coef Fsqd
_refine_ls_weighting_details 'calc w = 1/[\s^2^(Fo^2^)+(0.0546P)^2^+1.0577P] where P=(Fo^2^+2Fc^2^)/3'
_refine_ls_weighting_scheme calc
_refine_ls_wR_factor_gt 0.0946
_refine_ls_wR_factor_ref 0.0979
_reflns_number_gt 4996
_reflns_number_total 5572
_reflns_threshold_expression I>2\s(I)
_cod_data_source_file tr1096.cif
_cod_data_source_block I
_cod_depositor_comments
;
The following automatic conversions were performed:

'_exptl_crystal_density_meas' value 'not measured' was changed to '?'
- the value is perceived as not measured.

Automatic conversion script
Id: cif_fix_values 3008 2015-01-20 13:52:24Z robertas 
;
_cod_database_code 2014590
_cod_database_fobs_code 2014590

loop_
_symmetry_equiv_pos_as_xyz
'x, y, z'
'-x+1/2, -y, z+1/2'
'-x, y+1/2, -z+1/2'
'x+1/2, -y+1/2, -z'

loop_
_atom_site_label
_atom_site_fract_x
_atom_site_fract_y
_atom_site_fract_z
_atom_site_U_iso_or_equiv
_atom_site_adp_type
_atom_site_calc_flag
_atom_site_refinement_flags
_atom_site_occupancy
_atom_site_disorder_assembly
_atom_site_disorder_group
_atom_site_type_symbol
Cr1 0.15520(4) 0.31365(3) 0.89842(2) 0.04051(13) Uani d . 1 . . Cr
P1 0.30442(8) 0.12244(6) 0.79891(4) 0.0441(2) Uani d . 1 . . P
P2 0.07943(9) -0.03049(6) 0.83940(4) 0.0511(2) Uani d . 1 . . P
C1 0.1711(3) 0.2012(2) 0.82331(12) 0.0376(6) Uani d . 1 . . C
C25 0.1262(4) 0.0865(3) 0.62873(17) 0.0614(9) Uani d . 1 . . C
H25 0.0409 0.0911 0.6119 0.080 Uiso calc R 1 . . H
C2 0.1511(3) 0.2944(2) 0.79614(13) 0.0435(7) Uani d . 1 . . C
H2 0.2103 0.3188 0.7646 0.057 Uiso calc R 1 . . H
C8 0.1061(3) 0.0665(2) 0.90104(14) 0.0464(7) Uani d . 1 . . C
H8 0.1954 0.0637 0.9117 0.060 Uiso calc R 1 . . H
C26 0.1499(3) 0.1107(2) 0.69062(14) 0.0493(7) Uani d . 1 . . C
H26 0.0806 0.1321 0.7176 0.064 Uiso calc R 1 . . H
C5 -0.0173(3) 0.2257(2) 0.88608(14) 0.0437(7) Uani d . 1 . . C
H5 -0.0785 0.2014 0.9167 0.057 Uiso calc R 1 . . H
C9 0.1608(4) -0.1377(2) 0.87144(16) 0.0580(8) Uani d . 1 . . C
C27 0.4352(3) 0.2095(2) 0.79696(15) 0.0501(8) Uani d . 1 . . C
C21 0.2687(3) 0.1054(2) 0.71520(14) 0.0462(7) Uani d . 1 . . C
C6 0.0847(3) 0.1667(2) 0.87004(12) 0.0393(6) Uani d . 1 . . C
C34 0.2883(3) 0.3990(3) 0.8868(2) 0.0646(10) Uani d . 1 . . C
C4 -0.0338(3) 0.3192(2) 0.85912(14) 0.0474(7) Uani d . 1 . . C
H4 -0.1038 0.3608 0.8728 0.062 Uiso calc R 1 . . H
O2 0.3692(3) 0.4521(2) 0.8792(2) 0.1073(12) Uani d . 1 . . O
O3 0.3038(3) 0.2077(2) 0.99631(14) 0.0919(10) Uani d . 1 . . O
C32 0.4675(3) 0.2694(3) 0.74669(19) 0.0644(10) Uani d . 1 . . C
H32 0.4148 0.2696 0.7089 0.084 Uiso calc R 1 . . H
C15 -0.0860(4) -0.0570(3) 0.85191(17) 0.0610(9) Uani d . 1 . . C
C30 0.6473(4) 0.3297(4) 0.8006(3) 0.0940(15) Uani d . 1 . . C
H30 0.7220 0.3718 0.8017 0.122 Uiso calc R 1 . . H
O1 0.0586(3) 0.4493(3) 0.99766(16) 0.1090(12) Uani d . 1 . . O
C20 -0.1687(5) 0.0038(3) 0.8204(2) 0.0838(13) Uani d . 1 . . C
H20 -0.1362 0.0541 0.7916 0.109 Uiso calc R 1 . . H
C14 0.1412(4) -0.2279(3) 0.8424(2) 0.0832(13) Uani d . 1 . . C
H14 0.0783 -0.2333 0.8090 0.108 Uiso calc R 1 . . H
C28 0.5121(3) 0.2105(3) 0.84998(18) 0.0661(10) Uani d . 1 . . C
H28 0.4923 0.1686 0.8862 0.086 Uiso calc R 1 . . H
C23 0.3410(4) 0.0515(4) 0.61445(18) 0.0832(13) Uani d . 1 . . C
H23 0.4099 0.0307 0.5870 0.108 Uiso calc R 1 . . H
C16 -0.1340(4) -0.1299(4) 0.8918(2) 0.0846(12) Uani d . 1 . . C
H16 -0.0767 -0.1752 0.9134 0.110 Uiso calc R 1 . . H
C22 0.3658(4) 0.0757(3) 0.67595(18) 0.0704(11) Uani d . 1 . . C
H22 0.4516 0.0720 0.6921 0.092 Uiso calc R 1 . . H
C12 0.2976(6) -0.3040(4) 0.9058(3) 0.1051(16) Uani d . 1 . . C
H12 0.3426 -0.3632 0.9194 0.137 Uiso calc R 1 . . H
C24 0.2225(4) 0.0560(3) 0.59094(17) 0.0716(11) Uani d . 1 . . C
H24 0.2062 0.0374 0.5471 0.093 Uiso calc R 1 . . H
C17 -0.2613(5) -0.1383(5) 0.9009(3) 0.1145(19) Uani d . 1 . . C
H17 -0.2944 -0.1888 0.9294 0.149 Uiso calc R 1 . . H
C11 0.3237(6) -0.2154(4) 0.9330(3) 0.1120(19) Uani d . 1 . . C
H11 0.3902 -0.2102 0.9646 0.146 Uiso calc R 1 . . H
C13 0.2094(5) -0.3109(4) 0.8598(3) 0.1065(17) Uani d . 1 . . C
H13 0.1939 -0.3742 0.8390 0.138 Uiso calc R 1 . . H
C7 0.0346(4) 0.0511(3) 0.96275(15) 0.0653(10) Uani d . 1 . . C
H7A 0.0593 0.1020 0.9931 0.085 Uiso calc R 1 . . H
H7B 0.0544 -0.0142 0.9799 0.085 Uiso calc R 1 . . H
H7C -0.0556 0.0557 0.9548 0.085 Uiso calc R 1 . . H
C31 0.5720(4) 0.3288(4) 0.7486(2) 0.0834(13) Uani d . 1 . . C
H31 0.5926 0.3707 0.7125 0.108 Uiso calc R 1 . . H
C29 0.6176(4) 0.2714(4) 0.8511(2) 0.0888(15) Uani d . 1 . . C
H29 0.6712 0.2725 0.8886 0.115 Uiso calc R 1 . . H
C33 0.0964(4) 0.3977(3) 0.96015(18) 0.0653(10) Uani d . 1 . . C
C10 0.2559(5) -0.1326(3) 0.9158(2) 0.0876(14) Uani d . 1 . . C
H10 0.2756 -0.0690 0.9354 0.114 Uiso calc R 1 . . H
C18 -0.3410(5) -0.0767(6) 0.8702(4) 0.125(3) Uani d . 1 . . C
H18 -0.4313 -0.0827 0.8774 0.162 Uiso calc R 1 . . H
C19 -0.2968(6) -0.0051(5) 0.8288(3) 0.119(2) Uani d . 1 . . C
H19 -0.3551 0.0380 0.8061 0.154 Uiso calc R 1 . . H
C3 0.0483(3) 0.3535(2) 0.81309(14) 0.0483(8) Uani d . 1 . . C
H3 0.0346 0.4176 0.7929 0.063 Uiso calc R 1 . . H
C35 0.2468(4) 0.2495(3) 0.95873(16) 0.0577(9) Uani d . 1 . . C

loop_
_atom_site_aniso_label
_atom_site_aniso_U_11
_atom_site_aniso_U_22
_atom_site_aniso_U_33
_atom_site_aniso_U_12
_atom_site_aniso_U_13
_atom_site_aniso_U_23
Cr1 0.0371(2) 0.0421(2) 0.0423(2) 0.0015(2) -0.0030(2) -0.0088(2)
P1 0.0438(4) 0.0480(4) 0.0405(4) 0.0112(3) 0.0011(3) -0.0023(3)
P2 0.0664(6) 0.0450(4) 0.0421(4) -0.0007(4) -0.0013(4) -0.0019(4)
C1 0.0376(15) 0.0421(15) 0.0331(13) 0.0012(13) -0.0025(11) -0.0025(12)
C25 0.069(2) 0.064(2) 0.051(2) 0.0041(18) -0.0057(17) -0.0020(16)
C2 0.0442(16) 0.0469(17) 0.0393(15) 0.0028(14) 0.0010(14) 0.0003(12)
C8 0.0576(18) 0.0445(15) 0.0371(15) -0.0014(14) -0.0002(15) -0.0035(13)
C26 0.0521(18) 0.0531(17) 0.0427(16) 0.0064(16) 0.0030(15) -0.0043(14)
C5 0.0356(15) 0.0535(17) 0.0421(17) -0.0052(13) 0.0013(13) -0.0094(13)
C9 0.065(2) 0.0508(19) 0.058(2) 0.0013(18) 0.0099(19) -0.0009(15)
C27 0.0391(16) 0.061(2) 0.0501(17) 0.0131(15) 0.0001(14) -0.0101(15)
C21 0.0530(19) 0.0452(17) 0.0405(16) 0.0036(14) 0.0056(14) -0.0037(13)
C6 0.0434(16) 0.0427(16) 0.0319(13) -0.0010(13) -0.0057(13) -0.0056(11)
C34 0.053(2) 0.056(2) 0.086(3) -0.0014(17) -0.003(2) -0.0134(19)
C4 0.0364(15) 0.0546(18) 0.0510(17) 0.0116(15) -0.0071(13) -0.0130(15)
O2 0.0719(19) 0.076(2) 0.174(4) -0.0332(17) 0.018(2) -0.019(2)
O3 0.099(2) 0.098(2) 0.0788(18) 0.0108(19) -0.0464(17) 0.0023(17)
C32 0.045(2) 0.078(2) 0.069(2) -0.0001(18) 0.0003(17) 0.0061(19)
C15 0.067(2) 0.061(2) 0.056(2) -0.0007(19) -0.0036(18) -0.0199(17)
C30 0.051(2) 0.105(4) 0.126(4) -0.008(3) -0.012(3) 0.005(3)
O1 0.112(3) 0.120(3) 0.095(2) 0.016(2) 0.003(2) -0.064(2)
C20 0.083(3) 0.076(3) 0.092(3) 0.019(2) -0.019(3) -0.031(2)
C14 0.072(3) 0.054(2) 0.124(4) 0.000(2) -0.010(3) -0.011(2)
C28 0.049(2) 0.085(3) 0.065(2) 0.0112(19) -0.0091(17) -0.005(2)
C23 0.083(3) 0.117(4) 0.050(2) 0.018(3) 0.016(2) -0.021(2)
C16 0.071(3) 0.086(3) 0.096(3) -0.010(2) 0.012(3) -0.006(3)
C22 0.056(2) 0.096(3) 0.059(2) 0.018(2) 0.0088(18) -0.014(2)
C12 0.111(4) 0.068(3) 0.136(5) 0.032(3) -0.005(4) 0.012(3)
C24 0.096(3) 0.080(3) 0.0380(18) 0.004(2) 0.002(2) -0.0108(18)
C17 0.078(3) 0.124(4) 0.141(5) -0.028(3) 0.023(4) -0.032(4)
C11 0.148(5) 0.086(4) 0.102(4) 0.044(4) -0.027(4) 0.007(3)
C13 0.090(3) 0.057(3) 0.172(5) 0.008(3) 0.007(4) -0.017(3)
C7 0.100(3) 0.059(2) 0.0369(17) -0.003(2) 0.0060(18) 0.0014(15)
C31 0.051(2) 0.100(3) 0.100(3) -0.008(2) 0.005(2) 0.015(3)
C29 0.052(2) 0.119(4) 0.095(3) 0.000(2) -0.026(2) -0.012(3)
C33 0.066(2) 0.072(2) 0.058(2) 0.006(2) -0.0049(19) -0.0311(19)
C10 0.121(4) 0.067(3) 0.074(3) 0.028(3) -0.020(3) -0.009(2)
C18 0.061(3) 0.152(6) 0.161(6) -0.004(4) 0.003(4) -0.084(5)
C19 0.085(4) 0.110(4) 0.162(6) 0.035(3) -0.040(4) -0.069(4)
C3 0.0536(19) 0.0444(17) 0.0469(17) 0.0082(15) -0.0062(15) 0.0026(13)
C35 0.062(2) 0.062(2) 0.050(2) -0.0039(18) -0.0149(18) -0.0099(16)

loop_
_atom_type_symbol
_atom_type_description
_atom_type_scat_dispersion_real
_atom_type_scat_dispersion_imag
_atom_type_scat_source
C C 0.0033 0.0016 'International Tables Vol C Tables 4.2.6.8 and 6.1.1.4'
H H 0.0000 0.0000 'International Tables Vol C Tables 4.2.6.8 and 6.1.1.4'
O O 0.0106 0.0060 'International Tables Vol C Tables 4.2.6.8 and 6.1.1.4'
P P 0.1023 0.0942 'International Tables Vol C Tables 4.2.6.8 and 6.1.1.4'
Cr Cr 0.3209 0.6236 'International Tables Vol C Tables 4.2.6.8 and 6.1.1.4'

loop_
_geom_angle_atom_site_label_1
_geom_angle_atom_site_label_2
_geom_angle_atom_site_label_3
_geom_angle
_geom_angle_publ_flag
C35 Cr1 C33 88.68(17) no
C35 Cr1 C34 88.86(17) no
C33 Cr1 C34 88.32(17) no
C35 Cr1 C4 140.98(15) no
C33 Cr1 C4 86.34(14) no
C34 Cr1 C4 129.57(16) no
C35 Cr1 C2 130.44(14) no
C33 Cr1 C2 140.52(15) no
C34 Cr1 C2 87.56(15) no
C4 Cr1 C2 66.81(11) no
C35 Cr1 C3 165.03(13) no
C33 Cr1 C3 104.87(15) no
C34 Cr1 C3 97.71(16) no
C4 Cr1 C3 36.97(12) no
C2 Cr1 C3 37.27(11) no
C35 Cr1 C5 105.78(14) no
C33 Cr1 C5 97.68(15) no
C34 Cr1 C5 164.22(15) no
C4 Cr1 C5 37.21(12) no
C2 Cr1 C5 78.52(11) no
C3 Cr1 C5 66.67(12) no
C35 Cr1 C1 97.88(13) no
C33 Cr1 C1 164.28(15) no
C34 Cr1 C1 106.00(14) no
C4 Cr1 C1 79.55(11) no
C2 Cr1 C1 37.20(10) no
C3 Cr1 C1 67.41(11) no
C5 Cr1 C1 66.83(10) no
C35 Cr1 C6 86.87(13) no
C33 Cr1 C6 129.24(15) no
C34 Cr1 C6 142.02(14) no
C4 Cr1 C6 67.20(11) no
C2 Cr1 C6 67.37(11) no
C3 Cr1 C6 79.66(11) no
C5 Cr1 C6 36.70(10) no
C1 Cr1 C6 37.80(10) no
C27 P1 C21 102.60(15) no
C27 P1 C1 102.77(13) no
C21 P1 C1 100.63(13) no
C15 P2 C9 104.50(18) no
C15 P2 C8 100.55(15) no
C9 P2 C8 102.99(15) no
C2 C1 C6 118.7(3) no
C2 C1 P1 121.3(2) no
C6 C1 P1 120.0(2) no
C2 C1 Cr1 70.49(16) no
C6 C1 Cr1 71.08(15) no
P1 C1 Cr1 131.08(14) no
C24 C25 C26 119.6(4) no
C24 C25 H25 120.2 no
C26 C25 H25 120.2 no
C1 C2 C3 121.7(3) no
C1 C2 Cr1 72.31(16) no
C3 C2 Cr1 72.14(17) no
C1 C2 H2 119.1 no
C3 C2 H2 119.1 no
Cr1 C2 H2 128.8 no
C6 C8 C7 114.6(3) no
C6 C8 P2 107.39(19) no
C7 C8 P2 115.2(2) no
C6 C8 H8 106.3 no
C7 C8 H8 106.3 no
P2 C8 H8 106.3 no
C21 C26 C25 121.3(3) no
C21 C26 H26 119.3 no
C25 C26 H26 119.3 no
C6 C5 C4 121.2(3) no
C6 C5 Cr1 71.80(16) no
C4 C5 Cr1 70.47(17) no
C6 C5 H5 119.4 no
C4 C5 H5 119.4 no
Cr1 C5 H5 131.2 no
C14 C9 C10 117.2(4) no
C14 C9 P2 117.7(3) no
C10 C9 P2 124.3(3) no
C32 C27 C28 118.1(3) no
C32 C27 P1 125.9(3) no
C28 C27 P1 115.9(3) no
C26 C21 C22 118.4(3) no
C26 C21 P1 123.7(2) no
C22 C21 P1 117.6(3) no
C5 C6 C1 119.0(3) no
C5 C6 C8 121.5(3) no
C1 C6 C8 119.5(3) no
C5 C6 Cr1 71.50(16) no
C1 C6 Cr1 71.12(15) no
C8 C6 Cr1 129.18(19) no
O2 C34 Cr1 179.2(4) no
C3 C4 C5 120.6(3) no
C3 C4 Cr1 72.47(18) no
C5 C4 Cr1 72.31(17) no
C3 C4 H4 119.7 no
C5 C4 H4 119.7 no
Cr1 C4 H4 127.6 no
C31 C32 C27 121.4(4) no
C31 C32 H32 119.3 no
C27 C32 H32 119.3 no
C20 C15 C16 118.8(4) no
C20 C15 P2 115.6(3) no
C16 C15 P2 125.6(3) no
C31 C30 C29 119.5(4) no
C31 C30 H30 120.3 no
C29 C30 H30 120.3 no
C15 C20 C19 121.1(5) no
C15 C20 H20 119.4 no
C19 C20 H20 119.4 no
C9 C14 C13 121.1(5) no
C9 C14 H14 119.5 no
C13 C14 H14 119.5 no
C27 C28 C29 119.6(4) no
C27 C28 H28 120.2 no
C29 C28 H28 120.2 no
C24 C23 C22 121.2(4) no
C24 C23 H23 119.4 no
C22 C23 H23 119.4 no
C17 C16 C15 120.3(5) no
C17 C16 H16 119.9 no
C15 C16 H16 119.9 no
C23 C22 C21 119.8(4) no
C23 C22 H22 120.1 no
C21 C22 H22 120.1 no
C13 C12 C11 120.4(5) no
C13 C12 H12 119.8 no
C11 C12 H12 119.8 no
C23 C24 C25 119.7(3) no
C23 C24 H24 120.1 no
C25 C24 H24 120.1 no
C18 C17 C16 120.0(6) no
C18 C17 H17 120.0 no
C16 C17 H17 120.0 no
C12 C11 C10 119.7(5) no
C12 C11 H11 120.1 no
C10 C11 H11 120.1 no
C12 C13 C14 119.9(5) no
C12 C13 H13 120.0 no
C14 C13 H13 120.0 no
C8 C7 H7A 109.5 no
C8 C7 H7B 109.5 no
H7A C7 H7B 109.5 no
C8 C7 H7C 109.5 no
H7A C7 H7C 109.5 no
H7B C7 H7C 109.5 no
C30 C31 C32 120.5(4) no
C30 C31 H31 119.8 no
C32 C31 H31 119.8 no
C30 C29 C28 120.9(4) no
C30 C29 H29 119.5 no
C28 C29 H29 119.5 no
O1 C33 Cr1 179.0(4) no
C11 C10 C9 121.5(4) no
C11 C10 H10 119.3 no
C9 C10 H10 119.3 no
C17 C18 C19 121.3(6) no
C17 C18 H18 119.3 no
C19 C18 H18 119.3 no
C20 C19 C18 118.5(6) no
C20 C19 H19 120.8 no
C18 C19 H19 120.8 no
C4 C3 C2 118.7(3) no
C4 C3 Cr1 70.57(17) no
C2 C3 Cr1 70.60(17) no
C4 C3 H3 120.6 no
C2 C3 H3 120.6 no
Cr1 C3 H3 130.7 no
O3 C35 Cr1 178.9(3) no

loop_
_geom_bond_atom_site_label_1
_geom_bond_atom_site_label_2
_geom_bond_site_symmetry_2
_geom_bond_distance
_geom_bond_publ_flag
Cr1 C35 . 1.832(4) no
Cr1 C33 . 1.847(3) no
Cr1 C34 . 1.849(4) no
Cr1 C4 . 2.186(3) no
Cr1 C2 . 2.190(3) no
Cr1 C3 . 2.210(3) no
Cr1 C5 . 2.209(3) no
Cr1 C1 . 2.214(3) no
Cr1 C6 . 2.213(3) no
P1 C27 . 1.828(4) no
P1 C21 . 1.834(3) no
P1 C1 . 1.854(3) no
P2 C15 . 1.822(4) no
P2 C9 . 1.825(4) no
P2 C8 . 1.878(3) no
C1 C2 . 1.405(4) no
C1 C6 . 1.434(4) no
C25 C24 . 1.369(5) no
C25 C26 . 1.379(5) no
C25 H25 . 0.9800 no
C2 C3 . 1.406(4) no
C2 H2 . 0.9800 no
C8 C6 . 1.526(4) no
C8 C7 . 1.532(4) no
C8 H8 . 0.9800 no
C26 C21 . 1.374(5) no
C26 H26 . 0.9800 no
C5 C6 . 1.392(4) no
C5 C4 . 1.402(4) no
C5 H5 . 0.9800 no
C9 C14 . 1.386(5) no
C9 C10 . 1.387(6) no
C27 C32 . 1.386(5) no
C27 C28 . 1.395(5) no
C21 C22 . 1.390(5) no
C34 O2 . 1.136(4) no
C4 C3 . 1.394(4) no
C4 H4 . 0.9800 no
O3 C35 . 1.153(4) no
C32 C31 . 1.376(5) no
C32 H32 . 0.9800 no
C15 C20 . 1.381(6) no
C15 C16 . 1.399(6) no
C30 C31 . 1.366(6) no
C30 C29 . 1.371(7) no
C30 H30 . 0.9800 no
O1 C33 . 1.135(4) no
C20 C19 . 1.384(8) no
C20 H20 . 0.9800 no
C14 C13 . 1.389(7) no
C14 H14 . 0.9800 no
C28 C29 . 1.397(6) no
C28 H28 . 0.9800 no
C23 C24 . 1.362(6) no
C23 C22 . 1.373(5) no
C23 H23 . 0.9800 no
C16 C17 . 1.377(6) no
C16 H16 . 0.9800 no
C22 H22 . 0.9800 no
C12 C13 . 1.360(7) no
C12 C11 . 1.362(7) no
C12 H12 . 0.9800 no
C24 H24 . 0.9800 no
C17 C18 . 1.359(9) no
C17 H17 . 0.9800 no
C11 C10 . 1.383(6) no
C11 H11 . 0.9800 no
C13 H13 . 0.9800 no
C7 H7A . 0.9801 no
C7 H7B . 0.9801 no
C7 H7C . 0.9801 no
C31 H31 . 0.9800 no
C29 H29 . 0.9800 no
C10 H10 . 0.9800 no
C18 C19 . 1.392(9) no
C18 H18 . 0.9800 no
C19 H19 . 0.9800 no
C3 H3 . 0.9800 no

loop_
_geom_torsion_atom_site_label_1
_geom_torsion_atom_site_label_2
_geom_torsion_atom_site_label_3
_geom_torsion_atom_site_label_4
_geom_torsion
_geom_torsion_publ_flag
C27 P1 C1 C2 45.1(3) no
C21 P1 C1 C2 -60.6(3) no
C27 P1 C1 C6 -135.9(2) no
C21 P1 C1 C6 118.4(2) no
C27 P1 C1 Cr1 -45.5(2) no
C21 P1 C1 Cr1 -151.21(19) no
C35 Cr1 C1 C2 -154.3(2) no
C33 Cr1 C1 C2 91.8(6) no
C34 Cr1 C1 C2 -63.2(2) no
C4 Cr1 C1 C2 65.20(19) no
C5 Cr1 C1 C2 101.88(19) no
C3 Cr1 C1 C2 28.65(18) no
C6 Cr1 C1 C2 131.3(2) no
C35 Cr1 C1 C6 74.4(2) no
C33 Cr1 C1 C6 -39.5(6) no
C34 Cr1 C1 C6 165.51(19) no
C4 Cr1 C1 C6 -66.10(17) no
C2 Cr1 C1 C6 -131.3(2) no
C5 Cr1 C1 C6 -29.42(16) no
C3 Cr1 C1 C6 -102.66(18) no
C35 Cr1 C1 P1 -39.3(2) no
C33 Cr1 C1 P1 -153.3(5) no
C34 Cr1 C1 P1 51.8(2) no
C4 Cr1 C1 P1 -179.8(2) no
C2 Cr1 C1 P1 115.0(3) no
C5 Cr1 C1 P1 -143.2(2) no
C3 Cr1 C1 P1 143.6(2) no
C6 Cr1 C1 P1 -113.7(3) no
C6 C1 C2 C3 -0.8(4) no
P1 C1 C2 C3 178.2(2) no
Cr1 C1 C2 C3 -54.9(3) no
C6 C1 C2 Cr1 54.1(2) no
P1 C1 C2 Cr1 -126.90(19) no
C35 Cr1 C2 C1 34.4(3) no
C33 Cr1 C2 C1 -154.8(2) no
C34 Cr1 C2 C1 120.8(2) no
C4 Cr1 C2 C1 -103.8(2) no
C5 Cr1 C2 C1 -66.63(18) no
C3 Cr1 C2 C1 -133.0(3) no
C6 Cr1 C2 C1 -29.92(16) no
C35 Cr1 C2 C3 167.4(2) no
C33 Cr1 C2 C3 -21.8(3) no
C34 Cr1 C2 C3 -106.1(2) no
C4 Cr1 C2 C3 29.25(19) no
C5 Cr1 C2 C3 66.40(19) no
C6 Cr1 C2 C3 103.1(2) no
C1 Cr1 C2 C3 133.0(3) no
C15 P2 C8 C6 -92.3(2) no
C9 P2 C8 C6 160.0(2) no
C15 P2 C8 C7 36.7(3) no
C9 P2 C8 C7 -71.0(3) no
C24 C25 C26 C21 0.4(6) no
C35 Cr1 C5 C6 -61.7(2) no
C33 Cr1 C5 C6 -152.5(2) no
C34 Cr1 C5 C6 95.9(5) no
C4 Cr1 C5 C6 134.0(3) no
C2 Cr1 C5 C6 67.38(17) no
C3 Cr1 C5 C6 104.55(19) no
C1 Cr1 C5 C6 30.25(16) no
C35 Cr1 C5 C4 164.31(19) no
C33 Cr1 C5 C4 73.5(2) no
C34 Cr1 C5 C4 -38.1(5) no
C2 Cr1 C5 C4 -66.61(18) no
C3 Cr1 C5 C4 -29.43(17) no
C6 Cr1 C5 C4 -134.0(3) no
C1 Cr1 C5 C4 -103.74(18) no
C15 P2 C9 C14 64.3(4) no
C8 P2 C9 C14 169.0(3) no
C15 P2 C9 C10 -126.8(4) no
C8 P2 C9 C10 -22.1(4) no
C21 P1 C27 C32 18.5(3) no
C1 P1 C27 C32 -85.6(3) no
C21 P1 C27 C28 -157.7(3) no
C1 P1 C27 C28 98.1(3) no
C25 C26 C21 C22 0.6(5) no
C25 C26 C21 P1 -172.7(3) no
C27 P1 C21 C26 -131.8(3) no
C1 P1 C21 C26 -26.0(3) no
C27 P1 C21 C22 54.9(3) no
C1 P1 C21 C22 160.7(3) no
C4 C5 C6 C1 -2.4(4) no
Cr1 C5 C6 C1 -54.8(2) no
C4 C5 C6 C8 177.6(3) no
Cr1 C5 C6 C8 125.2(3) no
C4 C5 C6 Cr1 52.4(2) no
C2 C1 C6 C5 1.2(4) no
P1 C1 C6 C5 -177.8(2) no
Cr1 C1 C6 C5 55.0(2) no
C2 C1 C6 C8 -178.8(2) no
P1 C1 C6 C8 2.2(3) no
Cr1 C1 C6 C8 -125.0(2) no
C2 C1 C6 Cr1 -53.8(2) no
P1 C1 C6 Cr1 127.17(19) no
C7 C8 C6 C5 -17.9(4) no
P2 C8 C6 C5 111.5(3) no
C7 C8 C6 C1 162.1(3) no
P2 C8 C6 C1 -68.5(3) no
C7 C8 C6 Cr1 73.2(4) no
P2 C8 C6 Cr1 -157.43(17) no
C6 C5 C4 C3 3.2(4) no
Cr1 C5 C4 C3 56.2(3) no
C6 C5 C4 Cr1 -53.0(2) no
C28 C27 C32 C31 -0.3(5) no
P1 C27 C32 C31 -176.4(3) no
C9 P2 C15 C20 -167.4(3) no
C8 P2 C15 C20 86.0(3) no
C9 P2 C15 C16 15.0(4) no
C8 P2 C15 C16 -91.5(4) no
C16 C15 C20 C19 1.4(6) no
P2 C15 C20 C19 -176.3(4) no
C10 C9 C14 C13 3.7(7) no
P2 C9 C14 C13 173.4(4) no
C32 C27 C28 C29 0.4(5) no
P1 C27 C28 C29 176.9(3) no
C20 C15 C16 C17 -2.1(7) no
P2 C15 C16 C17 175.3(4) no
C24 C23 C22 C21 -0.1(7) no
C26 C21 C22 C23 -0.7(6) no
P1 C21 C22 C23 172.9(4) no
C22 C23 C24 C25 1.0(7) no
C26 C25 C24 C23 -1.2(6) no
C15 C16 C17 C18 1.0(8) no
C13 C12 C11 C10 3.0(9) no
C11 C12 C13 C14 -3.0(9) no
C9 C14 C13 C12 -0.5(8) no
C29 C30 C31 C32 -0.4(7) no
C27 C32 C31 C30 0.2(7) no
C31 C30 C29 C28 0.6(8) no
C27 C28 C29 C30 -0.6(6) no
C12 C11 C10 C9 0.4(9) no
C14 C9 C10 C11 -3.6(7) no
P2 C9 C10 C11 -172.5(4) no
C16 C17 C18 C19 0.8(9) no
C15 C20 C19 C18 0.3(8) no
C17 C18 C19 C20 -1.5(9) no
C5 C4 C3 C2 -2.7(4) no
Cr1 C4 C3 C2 53.5(3) no
C5 C4 C3 Cr1 -56.2(2) no
C1 C2 C3 C4 1.5(4) no
Cr1 C2 C3 C4 -53.5(3) no
C1 C2 C3 Cr1 54.9(3) no
